data_8102518
loop_
_publ_author_name
'Jian-Ping Zou'
'Qiu-Ju Xing'
'Qiang Peng'
'An-Min Deng'
'Zhi-Min Huang'

_publ_section_title
;
 Crystal structure of
 triaqua-(4-hydroxypyridine-2,6-dicarboxy-N,O,O')cobalt(II)
 monohydrate, Co(H2O)3(C7NO5H3) &#x00B7; H2O
;
_journal_issue 4
_journal_name_full 'Zeitschrift f\"ur Kristallographie - New Crystal Structures'
_journal_page_first 599
_journal_volume 224
_journal_year 2009
_chemical_formula_moiety 'C7 H11 Co N O9'
_chemical_formula_sum 'C7 H11 Co N O9'
_chemical_formula_weight 312.10
_chemical_name_systematic
; 
Triaqua-(4-hydroxypyridine-2,6-dicarboxy-N,O,O')cobalt(II) monohydrate,
Co[(C~7~NO~5~H~3~)(H~2~O)~3~](H~2~O)
;
_space_group_IT_number 14
_symmetry_cell_setting monoclinic
_symmetry_space_group_name_Hall '-P 2yn'
_symmetry_space_group_name_H-M 'P 1 21/n 1'
_atom_sites_solution_hydrogens geom
_atom_sites_solution_primary direct
_atom_sites_solution_secondary difmap
_audit_creation_method SHELXL-97
_cell_angle_alpha 90.00
_cell_angle_beta 117.724(2)
_cell_angle_gamma 90.00
_cell_formula_units_Z 4
_cell_length_a 11.8859(18)
_cell_length_b 8.2131(13)
_cell_length_c 12.1894(19)
_cell_measurement_temperature 293(2)
_cell_volume 1053.3(3)
_computing_cell_refinement 'Bruker SMART'
_computing_data_collection 'Bruker SMART'
_computing_data_reduction 'Bruker SMART'
_computing_molecular_graphics 'Bruker SMART'
_computing_publication_material 'Bruker SMART'
_computing_structure_refinement 'SHELXL-97 (Sheldrick, 1997)'
_computing_structure_solution 'SHELXS-97 (Sheldrick, 1990)'
_diffrn_ambient_temperature 293(2)
_diffrn_measured_fraction_theta_full 0.995
_diffrn_measured_fraction_theta_max 0.995
_diffrn_measurement_device_type 'CCD area detector'
_diffrn_measurement_method 'phi and omega scans'
_diffrn_radiation_monochromator graphite
_diffrn_radiation_source 'fine-focus sealed tube'
_diffrn_radiation_type MoK\a
_diffrn_radiation_wavelength 0.71073
_diffrn_reflns_av_R_equivalents 0.0230
_diffrn_reflns_av_sigmaI/netI 0.0196
_diffrn_reflns_limit_h_max 14
_diffrn_reflns_limit_h_min -14
_diffrn_reflns_limit_k_max 9
_diffrn_reflns_limit_k_min -9
_diffrn_reflns_limit_l_max 14
_diffrn_reflns_limit_l_min -14
_diffrn_reflns_number 7786
_diffrn_reflns_theta_full 25.50
_diffrn_reflns_theta_max 25.50
_diffrn_reflns_theta_min 3.12
_exptl_absorpt_coefficient_mu 1.674
_exptl_absorpt_correction_T_max 0.9913
_exptl_absorpt_correction_T_min 0.7981
_exptl_absorpt_correction_type multi-scan
_exptl_absorpt_process_details sadabs
_exptl_crystal_colour purple
_exptl_crystal_density_diffrn 1.968
_exptl_crystal_density_method 'not measured'
_exptl_crystal_description prism
_exptl_crystal_F_000 636
_exptl_crystal_size_max 0.25
_exptl_crystal_size_mid 0.13
_exptl_crystal_size_min 0.05
_refine_diff_density_max 0.355
_refine_diff_density_min -0.264
_refine_diff_density_rms 0.060
_refine_ls_extinction_method none
_refine_ls_goodness_of_fit_ref 0.969
_refine_ls_hydrogen_treatment mixed
_refine_ls_matrix_type full
_refine_ls_number_parameters 187
_refine_ls_number_reflns 1950
_refine_ls_number_restraints 12
_refine_ls_restrained_S_all 0.971
_refine_ls_R_factor_all 0.0284
_refine_ls_R_factor_gt 0.0246
_refine_ls_shift/su_max 0.001
_refine_ls_shift/su_mean 0.000
_refine_ls_structure_factor_coef Fsqd
_refine_ls_weighting_details 'calc w=1/[\s^2^(Fo^2^)+(0.0680P)^2^+0.0000P] where P=(Fo^2^+2Fc^2^)/3'
_refine_ls_weighting_scheme calc
_refine_ls_wR_factor_gt 0.0769
_refine_ls_wR_factor_ref 0.0808
_reflns_number_gt 1761
_reflns_number_total 1950
_reflns_threshold_expression >2sigma(I)
_cod_data_source_file 1267-2718.cff
_cod_data_source_block h
_cod_depositor_comments
;
The following automatic conversions were performed:
'_symmetry_cell_setting' value 'Monoclinic' changed to 'monoclinic'
according to '/home/saulius/struct/CIF-dictionaries/cif_core.dic'
dictionary named 'cif_core.dic' version 2.4.1 from 2010-06-29.

Automatic conversion script
Id: cif_fix_enum 1555 2011-01-17 13:19:09Z saulius 
;
_cod_original_sg_symbol_H-M P2(1)/n
_cod_database_code 8102518

loop_
_symmetry_equiv_pos_as_xyz
'x, y, z'
'-x+1/2, y+1/2, -z+1/2'
'-x, -y, -z'
'x-1/2, -y-1/2, z-1/2'

loop_
_atom_site_label
_atom_site_type_symbol
_atom_site_fract_x
_atom_site_fract_y
_atom_site_fract_z
_atom_site_U_iso_or_equiv
_atom_site_adp_type
_atom_site_occupancy
_atom_site_symmetry_multiplicity
_atom_site_calc_flag
_atom_site_refinement_flags
_atom_site_disorder_assembly
_atom_site_disorder_group
Co1 Co 0.54002(2) 0.37018(3) 0.24861(2) 0.02072(14) Uani 1 1 d . . .
O1W O 0.59288(17) 0.57174(18) 0.18472(16) 0.0346(4) Uani 1 1 d D . .
H1WA H 0.537(3) 0.631(3) 0.136(3) 0.052 Uiso 1 1 d D . .
H1WB H 0.660(2) 0.626(3) 0.221(3) 0.052 Uiso 1 1 d D . .
O2W O 0.38366(17) 0.36586(17) 0.06878(16) 0.0348(4) Uani 1 1 d D . .
H2WA H 0.331(2) 0.296(3) 0.042(3) 0.052 Uiso 1 1 d D . .
H2WB H 0.360(3) 0.450(3) 0.030(2) 0.052 Uiso 1 1 d D . .
O3W O 0.70739(15) 0.39561(18) 0.42033(15) 0.0277(3) Uani 1 1 d D . .
H3WA H 0.704(2) 0.463(3) 0.463(2) 0.042 Uiso 1 1 d D . .
H3WB H 0.764(2) 0.421(3) 0.403(2) 0.042 Uiso 1 1 d D . .
O4W O 0.15656(19) 0.1819(2) 0.50073(17) 0.0443(4) Uani 1 1 d D . .
H4WA H 0.205(3) 0.254(3) 0.485(3) 0.066 Uiso 1 1 d D . .
H4WB H 0.151(3) 0.222(4) 0.558(3) 0.066 Uiso 1 1 d D . .
O1 O 0.63667(14) 0.17854(16) 0.20094(13) 0.0267(3) Uani 1 1 d . . .
O2 O 0.61781(16) -0.08566(17) 0.15604(16) 0.0363(4) Uani 1 1 d . . .
O3 O 0.42937(12) 0.45425(15) 0.34049(12) 0.0227(3) Uani 1 1 d . . .
O4 O 0.31789(15) 0.36193(15) 0.43333(14) 0.0255(3) Uani 1 1 d . . .
O5 O 0.35544(13) -0.25454(15) 0.38412(12) 0.0249(3) Uani 1 1 d . . .
H5A H 0.3839 -0.3357 0.3664 0.037 Uiso 1 1 calc R . .
N1 N 0.47892(15) 0.16245(18) 0.29226(15) 0.0179(3) Uani 1 1 d . . .
C1 C 0.51179(17) 0.0189(2) 0.26421(16) 0.0196(4) Uani 1 1 d . . .
C2 C 0.47397(19) -0.12612(19) 0.2929(2) 0.0202(4) Uani 1 1 d . . .
H2A H 0.4988 -0.2250 0.2738 0.024 Uiso 1 1 calc R . .
C3 C 0.39729(18) -0.1208(2) 0.35158(18) 0.0180(4) Uani 1 1 d . . .
C4 C 0.36253(17) 0.0301(2) 0.37927(16) 0.0181(4) Uani 1 1 d . . .
H4A H 0.3107 0.0363 0.4175 0.022 Uiso 1 1 calc R . .
C5 C 0.40638(17) 0.1695(2) 0.34897(16) 0.0172(4) Uani 1 1 d . . .
C6 C 0.59465(18) 0.0356(2) 0.20076(18) 0.0227(4) Uani 1 1 d . . .
C7 C 0.38144(17) 0.3414(2) 0.37767(16) 0.0174(4) Uani 1 1 d . . .

loop_
_atom_site_aniso_label
_atom_site_aniso_U_11
_atom_site_aniso_U_22
_atom_site_aniso_U_33
_atom_site_aniso_U_23
_atom_site_aniso_U_13
_atom_site_aniso_U_12
Co1 0.0271(2) 0.01408(19) 0.0284(2) 0.00003(9) 0.01919(15) -0.00089(9)
O1W 0.0428(10) 0.0203(8) 0.0483(10) 0.0071(7) 0.0277(8) -0.0010(6)
O2W 0.0386(10) 0.0279(9) 0.0320(9) 0.0019(6) 0.0115(8) -0.0032(6)
O3W 0.0306(8) 0.0287(7) 0.0339(9) -0.0065(6) 0.0235(7) -0.0048(6)
O4W 0.0673(12) 0.0322(9) 0.0539(11) -0.0153(8) 0.0454(10) -0.0175(8)
O1 0.0369(8) 0.0174(6) 0.0405(8) -0.0019(6) 0.0304(7) -0.0021(6)
O2 0.0525(10) 0.0208(7) 0.0624(10) -0.0067(7) 0.0492(9) -0.0008(7)
O3 0.0295(7) 0.0133(6) 0.0331(7) -0.0001(5) 0.0213(6) 0.0003(5)
O4 0.0319(8) 0.0205(7) 0.0349(8) -0.0045(5) 0.0247(7) -0.0007(5)
O5 0.0361(8) 0.0130(6) 0.0369(8) 0.0006(5) 0.0265(7) -0.0010(5)
N1 0.0215(8) 0.0130(7) 0.0245(8) 0.0001(6) 0.0152(7) 0.0005(6)
C1 0.0215(9) 0.0191(9) 0.0227(9) -0.0009(7) 0.0140(8) 0.0008(7)
C2 0.0248(10) 0.0135(9) 0.0272(10) -0.0020(7) 0.0161(9) 0.0001(7)
C3 0.0198(10) 0.0175(9) 0.0170(9) -0.0016(6) 0.0088(8) -0.0020(7)
C4 0.0209(9) 0.0161(9) 0.0214(9) -0.0003(7) 0.0133(8) 0.0003(7)
C5 0.0174(9) 0.0174(9) 0.0181(9) -0.0001(7) 0.0094(7) 0.0007(7)
C6 0.0267(10) 0.0192(9) 0.0297(10) 0.0005(8) 0.0194(9) 0.0002(8)
C7 0.0181(9) 0.0152(8) 0.0200(9) -0.0012(7) 0.0097(8) 0.0005(7)

loop_
_atom_type_symbol
_atom_type_description
_atom_type_scat_dispersion_real
_atom_type_scat_dispersion_imag
_atom_type_scat_source
C C 0.0033 0.0016 'International Tables Vol C Tables 4.2.6.8 and 6.1.1.4'
H H 0.0000 0.0000 'International Tables Vol C Tables 4.2.6.8 and 6.1.1.4'
N N 0.0061 0.0033 'International Tables Vol C Tables 4.2.6.8 and 6.1.1.4'
O O 0.0106 0.0060 'International Tables Vol C Tables 4.2.6.8 and 6.1.1.4'
Co Co 0.3494 0.9721 'International Tables Vol C Tables 4.2.6.8 and 6.1.1.4'

loop_
_geom_angle_atom_site_label_1
_geom_angle_atom_site_label_2
_geom_angle_atom_site_label_3
_geom_angle
_geom_angle_site_symmetry_1
_geom_angle_site_symmetry_3
_geom_angle_publ_flag
N1 Co1 O1W 173.71(7) . . ?
N1 Co1 O2W 90.49(6) . . ?
O1W Co1 O2W 84.06(7) . . ?
N1 Co1 O3W 96.33(6) . . ?
O1W Co1 O3W 89.02(7) . . ?
O2W Co1 O3W 172.89(6) . . ?
N1 Co1 O1 76.06(6) . . ?
O1W Co1 O1 100.90(6) . . ?
O2W Co1 O1 91.69(6) . . ?
O3W Co1 O1 88.03(6) . . ?
N1 Co1 O3 75.97(6) . . ?
O1W Co1 O3 107.57(6) . . ?
O2W Co1 O3 95.04(6) . . ?
O3W Co1 O3 88.57(6) . . ?
O1 Co1 O3 151.25(5) . . ?
Co1 O1W H1WA 118(2) . . ?
Co1 O1W H1WB 127.8(19) . . ?
H1WA O1W H1WB 109(3) . . ?
Co1 O2W H2WA 126(2) . . ?
Co1 O2W H2WB 119.4(19) . . ?
H2WA O2W H2WB 113(3) . . ?
Co1 O3W H3WA 114.7(19) . . ?
Co1 O3W H3WB 105.8(18) . . ?
H3WA O3W H3WB 107(2) . . ?
H4WA O4W H4WB 103(2) . . ?
C6 O1 Co1 114.23(11) . . ?
C7 O3 Co1 115.11(11) . . ?
C3 O5 H5A 109.5 . . ?
C5 N1 C1 120.52(16) . . ?
C5 N1 Co1 119.86(12) . . ?
C1 N1 Co1 119.62(12) . . ?
N1 C1 C2 122.03(16) . . ?
N1 C1 C6 112.85(15) . . ?
C2 C1 C6 125.12(16) . . ?
C1 C2 C3 118.16(15) . . ?
C1 C2 H2A 120.9 . . ?
C3 C2 H2A 120.9 . . ?
O5 C3 C2 123.15(15) . . ?
O5 C3 C4 117.61(17) . . ?
C2 C3 C4 119.24(16) . . ?
C5 C4 C3 118.78(17) . . ?
C5 C4 H4A 120.6 . . ?
C3 C4 H4A 120.6 . . ?
N1 C5 C4 121.26(17) . . ?
N1 C5 C7 113.77(16) . . ?
C4 C5 C7 124.95(17) . . ?
O2 C6 O1 125.41(17) . . ?
O2 C6 C1 119.16(17) . . ?
O1 C6 C1 115.42(15) . . ?
O4 C7 O3 125.56(16) . . ?
O4 C7 C5 119.18(16) . . ?
O3 C7 C5 115.26(16) . . ?

loop_
_geom_bond_atom_site_label_1
_geom_bond_atom_site_label_2
_geom_bond_distance
_geom_bond_site_symmetry_2
_geom_bond_publ_flag
Co1 N1 2.0200(16) . ?
Co1 O1W 2.0487(15) . ?
Co1 O2W 2.1142(17) . ?
Co1 O3W 2.1232(16) . ?
Co1 O1 2.1808(13) . ?
Co1 O3 2.1980(13) . ?
O1W H1WA 0.81(2) . ?
O1W H1WB 0.84(2) . ?
O2W H2WA 0.80(2) . ?
O2W H2WB 0.81(2) . ?
O3W H3WA 0.78(2) . ?
O3W H3WB 0.82(2) . ?
O4W H4WA 0.91(2) . ?
O4W H4WB 0.80(2) . ?
O1 C6 1.276(2) . ?
O2 C6 1.226(2) . ?
O3 C7 1.277(2) . ?
O4 C7 1.239(2) . ?
O5 C3 1.340(2) . ?
O5 H5A 0.8200 . ?
N1 C5 1.334(2) . ?
N1 C1 1.335(2) . ?
C1 C2 1.375(2) . ?
C1 C6 1.515(2) . ?
C2 C3 1.396(3) . ?
C2 H2A 0.9300 . ?
C3 C4 1.396(2) . ?
C4 C5 1.378(3) . ?
C4 H4A 0.9300 . ?
C5 C7 1.516(2) . ?

loop_
_geom_hbond_atom_site_label_D
_geom_hbond_atom_site_label_H
_geom_hbond_atom_site_label_A
_geom_hbond_distance_DH
_geom_hbond_distance_HA
_geom_hbond_distance_DA
_geom_hbond_angle_DHA
_geom_hbond_site_symmetry_A
O1W H1WA O4W 0.81(2) 2.17(2) 2.912(3) 153(3) 2
O1W H1WA O2 0.81(2) 2.49(3) 2.868(2) 110(2) 1_565
O1W H1WB O1 0.84(2) 2.19(2) 2.979(2) 157(3) 2_655
O2W H2WA O3W 0.80(2) 2.19(2) 2.958(2) 161(3) 4_565
O2W H2WB O4W 0.81(2) 1.93(2) 2.703(2) 158(3) 2
O3W H3WA O4 0.78(2) 2.00(2) 2.781(2) 176(3) 3_666
O3W H3WB O2 0.82(2) 1.86(2) 2.647(2) 162(2) 2_655
O4W H4WA O4 0.91(2) 1.94(2) 2.829(2) 166(3) .
O4W H4WB O1 0.80(2) 2.00(2) 2.804(2) 179(3) 4_566
O5 H5A O3 0.82 1.88 2.6852(18) 167.6 1_545
